data_2241584
loop_
_publ_author_name
'Moon, Dohyun'
'Choi, Jong-Ha'

_publ_section_title
;
 Crystal structure of
 <i>trans</i>-dichlorido(1,4,8,11-tetraazaundecane-\k^4^<i>N</i>)chromium(III)
 perchlorate determined from synchrotron data
;
_journal_coeditor_code WM5269
_journal_issue 3
_journal_name_full 'Acta Crystallographica Section E'
_journal_page_first 424
_journal_page_last 427
_journal_paper_doi 10.1107/S2056989016002978
_journal_volume 72
_journal_year 2016
_chemical_formula_iupac '[Cr Cl2 (C7 H20 N4)] Cl O4'
_chemical_formula_moiety 'C7 H20 Cl2 Cr N4 +, Cl O4 -'
_chemical_formula_sum 'C7 H20 Cl3 Cr N4 O4'
_chemical_formula_weight 382.62
_chemical_name_systematic
;
<i>trans</i>-Dichlorido(1,4,8,11-tetraazaundecane-\k^4^<i>N</i>)chromium(III)
perchlorate
;
_space_group_crystal_system monoclinic
_space_group_IT_number 7
_space_group_name_Hall 'P -2yac'
_space_group_name_H-M_alt 'P 1 n 1'
_symmetry_space_group_name_Hall 'P -2yac'
_symmetry_space_group_name_H-M 'P 1 n 1'
_atom_sites_solution_hydrogens geom
_audit_creation_method SHELXL-2014/7
_cell_angle_alpha 90
_cell_angle_beta 102.42(3)
_cell_angle_gamma 90
_cell_formula_units_Z 2
_cell_length_a 6.4730(13)
_cell_length_b 11.449(2)
_cell_length_c 10.385(2)
_cell_measurement_reflns_used 22325
_cell_measurement_temperature 243(2)
_cell_measurement_theta_max 33.612
_cell_measurement_theta_min 0.355
_cell_volume 751.6(3)
_computing_cell_refinement
;
<i>HKL3000sm</i> (Otwinowski & Minor, 1997)
;
_computing_data_collection
;
<i>PAL BL2D-SMDC Program</i> (Shin <i>et al.</i>,  2016)
;
_computing_data_reduction
;
<i>HKL3000sm</i> (Otwinowski & Minor, 1997)
;
_computing_molecular_graphics
;
<i>DIAMOND</i> (Putz & Brandenburg, 2014)
;
_computing_publication_material
;
<i>publCIF</i> (Westrip, 2010)
;
_computing_structure_refinement
;
<i>SHELXL2014/7</i> (Sheldrick, 2015<i>b</i>)
;
_computing_structure_solution
;
<i>SHELXT</i> (Sheldrick, 2015<i>a</i>)
;
_diffrn_ambient_temperature 243(2)
_diffrn_measured_fraction_theta_full 0.993
_diffrn_measured_fraction_theta_max 0.996
_diffrn_measurement_device_type 'ADSC Q210 CCD area-detector'
_diffrn_measurement_method 'omega scan'
_diffrn_radiation_type synchrotron
_diffrn_radiation_wavelength 0.620
_diffrn_reflns_av_R_equivalents 0.0227
_diffrn_reflns_limit_h_max 9
_diffrn_reflns_limit_h_min -9
_diffrn_reflns_limit_k_max 16
_diffrn_reflns_limit_k_min -16
_diffrn_reflns_limit_l_max 14
_diffrn_reflns_limit_l_min -14
_diffrn_reflns_number 7831
_diffrn_reflns_theta_full 21.839
_diffrn_reflns_theta_max 25.998
_diffrn_reflns_theta_min 2.340
_exptl_absorpt_coefficient_mu 0.892
_exptl_absorpt_correction_T_max 0.958
_exptl_absorpt_correction_T_min 0.893
_exptl_absorpt_correction_type empirical
_exptl_absorpt_process_details
;
(<i>HKL3000sm SCALEPACK</i>; Otwinowski & Minor, 1997)
;
_exptl_crystal_colour green
_exptl_crystal_density_diffrn 1.691
_exptl_crystal_description block
_exptl_crystal_F_000 394
_exptl_crystal_size_max 0.130
_exptl_crystal_size_mid 0.130
_exptl_crystal_size_min 0.049
_refine_diff_density_max 0.393
_refine_diff_density_min -0.623
_refine_ls_abs_structure_details
;
Flack <i>x</i> determined using 2004 quotients
[(<i>I</i>^+^)-(<i>I</i>^-^)]/[(<i>I</i>^+^)+(<i>I</i>^-^)]
(Parsons <i>et al.</i>, 2013)
;
_refine_ls_abs_structure_Flack 0.038(9)
_refine_ls_extinction_method none
_refine_ls_goodness_of_fit_ref 1.066
_refine_ls_hydrogen_treatment constr
_refine_ls_matrix_type full
_refine_ls_number_parameters 172
_refine_ls_number_reflns 4422
_refine_ls_number_restraints 2
_refine_ls_restrained_S_all 1.066
_refine_ls_R_factor_all 0.0279
_refine_ls_R_factor_gt 0.0252
_refine_ls_shift/su_max 0.000
_refine_ls_shift/su_mean 0.000
_refine_ls_structure_factor_coef Fsqd
_refine_ls_weighting_details 'w=1/[\s^2^(Fo^2^)+(0.0435P)^2^] where P=(Fo^2^+2Fc^2^)/3'
_refine_ls_weighting_scheme calc
_refine_ls_wR_factor_gt 0.0650
_refine_ls_wR_factor_ref 0.0658
_reflns_number_gt 4214
_reflns_number_total 4422
_reflns_threshold_expression 'I > 2\s(I)'
_cod_data_source_file wm5269sup1.cif
_cod_data_source_block I
_cod_database_code 2241584
_shelx_space_group_comment
;
The symmetry employed for this shelxl refinement is uniquely defined
by the following loop, which should always be used as a source of
symmetry information in preference to the above space-group names.
They are only intended as comments.
;
_shelx_estimated_absorpt_t_min 0.893
_shelx_estimated_absorpt_t_max 0.958

loop_
_space_group_symop_operation_xyz
'x, y, z'
'x+1/2, -y, z+1/2'

loop_
_atom_site_type_symbol
_atom_site_label
_atom_site_fract_x
_atom_site_fract_y
_atom_site_fract_z
_atom_site_U_iso_or_equiv
_atom_site_adp_type
_atom_site_calc_flag
_atom_site_occupancy
Cr Cr1A 0.49958(5) 0.29857(3) 0.49729(4) 0.01583(8) Uani d 1
Cl Cl1A 0.79710(9) 0.18290(6) 0.56558(7) 0.02827(14) Uani d 1
Cl Cl2A 0.20419(9) 0.41841(5) 0.43425(6) 0.02410(12) Uani d 1
N N1A 0.5655(3) 0.3816(2) 0.6797(2) 0.0241(4) Uani d 1
H H1A1 0.6982 0.3651 0.7229 0.029 Uiso calc 1
H H1A2 0.5535 0.4595 0.6690 0.029 Uiso calc 1
N N2A 0.3179(3) 0.18908(17) 0.5865(2) 0.0199(4) Uani d 1
H H2A 0.1708 0.2180 0.5598 0.024 Uiso calc 1
N N3A 0.4222(3) 0.21127(19) 0.3180(2) 0.0234(4) Uani d 1
H H3A 0.2837 0.2426 0.2713 0.028 Uiso calc 1
N N4A 0.6689(3) 0.4076(2) 0.3968(2) 0.0249(4) Uani d 1
H H4A1 0.6368 0.4828 0.4087 0.030 Uiso calc 1
H H4A2 0.8087 0.3978 0.4278 0.030 Uiso calc 1
C C1A 0.4110(5) 0.3385(3) 0.7556(3) 0.0296(6) Uani d 1
H H1A3 0.2754 0.3789 0.7270 0.036 Uiso calc 1
H H1A4 0.4636 0.3533 0.8499 0.036 Uiso calc 1
C C2A 0.3824(5) 0.2085(3) 0.7308(3) 0.0284(5) Uani d 1
H H2A1 0.5152 0.1675 0.7664 0.034 Uiso calc 1
H H2A2 0.2736 0.1783 0.7746 0.034 Uiso calc 1
C C3A 0.3107(4) 0.0636(2) 0.5507(3) 0.0284(5) Uani d 1
H H3A1 0.2128 0.0230 0.5955 0.034 Uiso calc 1
H H3A2 0.4515 0.0293 0.5812 0.034 Uiso calc 1
C C4A 0.2396(5) 0.0455(3) 0.4025(3) 0.0335(6) Uani d 1
H H4A3 0.2074 -0.0375 0.3859 0.040 Uiso calc 1
H H4A4 0.1081 0.0892 0.3713 0.040 Uiso calc 1
C C5A 0.3975(5) 0.0824(2) 0.3219(3) 0.0326(6) Uani d 1
H H5A1 0.5351 0.0471 0.3597 0.039 Uiso calc 1
H H5A2 0.3510 0.0531 0.2317 0.039 Uiso calc 1
C C6A 0.5783(5) 0.2472(3) 0.2397(3) 0.0333(6) Uani d 1
H H6A1 0.5258 0.2269 0.1467 0.040 Uiso calc 1
H H6A2 0.7126 0.2064 0.2716 0.040 Uiso calc 1
C C7A 0.6117(5) 0.3775(3) 0.2536(3) 0.0352(6) Uani d 1
H H7A1 0.7254 0.4016 0.2104 0.042 Uiso calc 1
H H7A2 0.4821 0.4187 0.2113 0.042 Uiso calc 1
Cl Cl1B 0.50722(11) 0.72486(5) 0.49469(7) 0.02745(12) Uani d 1
O O1B 0.5868(6) 0.6499(3) 0.6047(3) 0.0654(10) Uani d 1
O O2B 0.5109(4) 0.6627(3) 0.3746(3) 0.0463(6) Uani d 1
O O3B 0.2904(5) 0.7539(3) 0.4912(3) 0.0582(7) Uani d 1
O O4B 0.6361(5) 0.8276(2) 0.5033(3) 0.0490(6) Uani d 1

loop_
_atom_site_aniso_label
_atom_site_aniso_U_11
_atom_site_aniso_U_22
_atom_site_aniso_U_33
_atom_site_aniso_U_12
_atom_site_aniso_U_13
_atom_site_aniso_U_23
Cr1A 0.01154(13) 0.01462(14) 0.01988(14) 0.00061(12) 0.00019(10) -0.00054(13)
Cl1A 0.0156(2) 0.0267(3) 0.0401(3) 0.0062(2) 0.0006(2) 0.0027(2)
Cl2A 0.0175(2) 0.0225(3) 0.0308(3) 0.00531(19) 0.00184(18) 0.0056(2)
N1A 0.0234(9) 0.0212(10) 0.0244(9) 0.0001(8) -0.0019(7) -0.0040(8)
N2A 0.0163(8) 0.0153(9) 0.0270(10) -0.0001(7) 0.0018(7) 0.0032(7)
N3A 0.0242(10) 0.0211(10) 0.0237(10) -0.0005(8) 0.0024(8) -0.0044(8)
N4A 0.0186(9) 0.0227(11) 0.0337(11) -0.0008(7) 0.0063(8) 0.0026(8)
C1A 0.0364(14) 0.0305(15) 0.0222(11) 0.0035(11) 0.0071(10) -0.0034(10)
C2A 0.0369(15) 0.0236(13) 0.0248(12) 0.0033(10) 0.0072(10) 0.0056(9)
C3A 0.0293(12) 0.0156(11) 0.0388(13) -0.0013(9) 0.0037(10) 0.0025(10)
C4A 0.0333(14) 0.0204(12) 0.0422(15) -0.0079(10) -0.0023(11) -0.0055(11)
C5A 0.0386(15) 0.0210(13) 0.0358(13) -0.0006(10) 0.0025(11) -0.0097(10)
C6A 0.0362(15) 0.0376(18) 0.0283(13) 0.0012(12) 0.0118(11) -0.0037(12)
C7A 0.0369(15) 0.0399(18) 0.0316(13) -0.0016(13) 0.0133(11) 0.0052(12)
Cl1B 0.0312(3) 0.0245(3) 0.0255(2) 0.0024(3) 0.00349(19) 0.0028(3)
O1B 0.077(2) 0.0510(16) 0.0495(15) -0.0175(15) -0.0279(14) 0.0247(13)
O2B 0.0544(16) 0.0478(14) 0.0396(12) -0.0064(12) 0.0165(11) -0.0106(10)
O3B 0.0421(14) 0.063(2) 0.075(2) 0.0116(13) 0.0243(13) 0.0017(16)
O4B 0.0587(17) 0.0279(12) 0.0574(15) -0.0124(11) 0.0060(12) 0.0005(10)

loop_
_atom_type_symbol
_atom_type_description
_atom_type_scat_dispersion_real
_atom_type_scat_dispersion_imag
_atom_type_scat_source
C C 0.0020 0.0010 'International Tables Vol C Tables 4.2.6.8 and 6.1.1.4'
H H 0.0000 0.0000 'International Tables Vol C Tables 4.2.6.8 and 6.1.1.4'
N N 0.0040 0.0020 'International Tables Vol C Tables 4.2.6.8 and 6.1.1.4'
O O 0.0080 0.0040 'International Tables Vol C Tables 4.2.6.8 and 6.1.1.4'
Cl Cl 0.1200 0.1220 'International Tables Vol C Tables 4.2.6.8 and 6.1.1.4'
Cr Cr 0.2850 0.4760 'International Tables Vol C Tables 4.2.6.8 and 6.1.1.4'

loop_
_geom_angle_atom_site_label_1
_geom_angle_atom_site_label_2
_geom_angle_atom_site_label_3
_geom_angle
N2A Cr1A N3A 93.40(9)
N2A Cr1A N1A 83.91(9)
N3A Cr1A N1A 177.24(9)
N2A Cr1A N4A 176.52(9)
N3A Cr1A N4A 83.72(9)
N1A Cr1A N4A 98.95(9)
N2A Cr1A Cl1A 91.81(6)
N3A Cr1A Cl1A 91.36(7)
N1A Cr1A Cl1A 89.33(7)
N4A Cr1A Cl1A 90.21(7)
N2A Cr1A Cl2A 88.37(6)
N3A Cr1A Cl2A 90.36(7)
N1A Cr1A Cl2A 88.97(7)
N4A Cr1A Cl2A 89.69(7)
Cl1A Cr1A Cl2A 178.26(3)
C1A N1A Cr1A 107.58(16)
C1A N1A H1A1 110.2
Cr1A N1A H1A1 110.2
C1A N1A H1A2 110.2
Cr1A N1A H1A2 110.2
H1A1 N1A H1A2 108.5
C3A N2A C2A 112.7(2)
C3A N2A Cr1A 117.73(18)
C2A N2A Cr1A 107.34(16)
C3A N2A H2A 106.1
C2A N2A H2A 106.1
Cr1A N2A H2A 106.1
C5A N3A C6A 112.4(2)
C5A N3A Cr1A 117.36(17)
C6A N3A Cr1A 107.22(17)
C5A N3A H3A 106.4
C6A N3A H3A 106.4
Cr1A N3A H3A 106.4
C7A N4A Cr1A 108.43(17)
C7A N4A H4A1 110.0
Cr1A N4A H4A1 110.0
C7A N4A H4A2 110.0
Cr1A N4A H4A2 110.0
H4A1 N4A H4A2 108.4
N1A C1A C2A 108.0(2)
N1A C1A H1A3 110.1
C2A C1A H1A3 110.1
N1A C1A H1A4 110.1
C2A C1A H1A4 110.1
H1A3 C1A H1A4 108.4
N2A C2A C1A 108.5(2)
N2A C2A H2A1 110.0
C1A C2A H2A1 110.0
N2A C2A H2A2 110.0
C1A C2A H2A2 110.0
H2A1 C2A H2A2 108.4
N2A C3A C4A 111.8(2)
N2A C3A H3A1 109.3
C4A C3A H3A1 109.3
N2A C3A H3A2 109.3
C4A C3A H3A2 109.3
H3A1 C3A H3A2 107.9
C5A C4A C3A 115.3(2)
C5A C4A H4A3 108.5
C3A C4A H4A3 108.5
C5A C4A H4A4 108.5
C3A C4A H4A4 108.5
H4A3 C4A H4A4 107.5
N3A C5A C4A 112.5(2)
N3A C5A H5A1 109.1
C4A C5A H5A1 109.1
N3A C5A H5A2 109.1
C4A C5A H5A2 109.1
H5A1 C5A H5A2 107.8
N3A C6A C7A 108.8(2)
N3A C6A H6A1 109.9
C7A C6A H6A1 109.9
N3A C6A H6A2 109.9
C7A C6A H6A2 109.9
H6A1 C6A H6A2 108.3
N4A C7A C6A 108.8(2)
N4A C7A H7A1 109.9
C6A C7A H7A1 109.9
N4A C7A H7A2 109.9
C6A C7A H7A2 109.9
H7A1 C7A H7A2 108.3
O1B Cl1B O4B 109.70(17)
O1B Cl1B O3B 109.9(2)
O4B Cl1B O3B 111.3(2)
O1B Cl1B O2B 108.91(19)
O4B Cl1B O2B 109.98(17)
O3B Cl1B O2B 106.93(19)

loop_
_geom_bond_atom_site_label_1
_geom_bond_atom_site_label_2
_geom_bond_distance
Cr1A N2A 2.069(2)
Cr1A N3A 2.078(2)
Cr1A N1A 2.080(2)
Cr1A N4A 2.084(2)
Cr1A Cl1A 2.3191(8)
Cr1A Cl2A 2.3300(8)
N1A C1A 1.484(4)
N1A H1A1 0.9000
N1A H1A2 0.9000
N2A C3A 1.482(3)
N2A C2A 1.483(4)
N2A H2A 0.9900
N3A C5A 1.485(3)
N3A C6A 1.485(4)
N3A H3A 0.9900
N4A C7A 1.493(4)
N4A H4A1 0.9000
N4A H4A2 0.9000
C1A C2A 1.514(4)
C1A H1A3 0.9800
C1A H1A4 0.9800
C2A H2A1 0.9800
C2A H2A2 0.9800
C3A C4A 1.523(4)
C3A H3A1 0.9800
C3A H3A2 0.9800
C4A C5A 1.514(4)
C4A H4A3 0.9800
C4A H4A4 0.9800
C5A H5A1 0.9800
C5A H5A2 0.9800
C6A C7A 1.510(5)
C6A H6A1 0.9800
C6A H6A2 0.9800
C7A H7A1 0.9800
C7A H7A2 0.9800
Cl1B O1B 1.433(3)
Cl1B O4B 1.434(2)
Cl1B O3B 1.435(3)
Cl1B O2B 1.441(3)

loop_
_geom_hbond_atom_site_label_D
_geom_hbond_atom_site_label_H
_geom_hbond_atom_site_label_A
_geom_hbond_site_symmetry_A
_geom_hbond_distance_DH
_geom_hbond_distance_HA
_geom_hbond_distance_DA
_geom_hbond_angle_DHA
N1A H1A1 O2B 2_565 0.90 2.30 3.187(4) 167.0
N1A H1A2 O1B . 0.90 2.30 3.180(4) 164.3
N2A H2A Cl1A 1_455 0.99 2.47 3.332(2) 146.0
N3A H3A O1B 2_464 0.99 2.28 3.174(4) 150.2
N4A H4A1 O2B . 0.90 2.21 3.086(4) 162.7
N4A H4A2 Cl2A 1_655 0.90 2.56 3.405(2) 157.2

loop_
_geom_torsion_atom_site_label_1
_geom_torsion_atom_site_label_2
_geom_torsion_atom_site_label_3
_geom_torsion_atom_site_label_4
_geom_torsion
Cr1A N1A C1A C2A 40.4(2)
C3A N2A C2A C1A 173.1(2)
Cr1A N2A C2A C1A 41.9(3)
N1A C1A C2A N2A -55.7(3)
C2A N2A C3A C4A 178.8(2)
Cr1A N2A C3A C4A -55.5(3)
N2A C3A C4A C5A 70.5(3)
C6A N3A C5A C4A 179.6(2)
Cr1A N3A C5A C4A 54.6(3)
C3A C4A C5A N3A -70.3(3)
C5A N3A C6A C7A -173.7(2)
Cr1A N3A C6A C7A -43.3(3)
Cr1A N4A C7A C6A -36.0(3)
N3A C6A C7A N4A 53.5(3)

_cod_database_fobs_code 2241584
